data_1004017
loop_
_publ_author_name
'Cario, L.'
'Gal, Z. A.'
'Braun, T. P.'
'DiSalvo, F. J.'
'Blaschkowski, B.'
'Meyer, H. J.'

_publ_section_title
;
Ln3T2N6 (Ln=La, Ce, Pr; T=Ta, Nb), a New Family of Ternary Nitrides Isotypic 
to a High Tc Cuprate Superconductor
;
_journal_name_full 'Journal of Solid State Chemistry'
_journal_page_first 90
_journal_page_last 95
_journal_paper_doi 10.1006/jssc.2001.9359
_journal_volume 162
_journal_year 2001
_chemical_formula_moiety ?
_chemical_formula_sum 'Ce3 N6 Ta1.97'
_chemical_formula_weight 860.89
_chemical_melting_point ?
_chemical_name_common 'Cerium three tantalum two hexanitride'
_chemical_name_systematic ?
_space_group_IT_number 139
_symmetry_cell_setting tetragonal
_symmetry_space_group_name_Hall '-I 4 2'
_symmetry_space_group_name_H-M 'I 4/m m m'
_atom_sites_solution_hydrogens geom
_atom_sites_solution_primary direct
_atom_sites_solution_secondary difmap
_audit_creation_method SHELXL-97
_cell_angle_alpha 90.00
_cell_angle_beta 90.00
_cell_angle_gamma 90.00
_cell_formula_units_Z 2
_cell_length_a 4.0451(8)
_cell_length_b 4.0451(8)
_cell_length_c 19.995(4)
_cell_measurement_reflns_used 439
_cell_measurement_temperature 155(5)
_cell_measurement_theta_max 27.71
_cell_measurement_theta_min 2.04
_cell_volume 327.18(13)
_computing_cell_refinement 'Brucker Smart 5.050'
_computing_data_collection 'Brucker Smart 5.050'
_computing_data_reduction 'SHELXL-97 (Sheldrick, 1997)'
_computing_molecular_graphics ?
_computing_publication_material ?
_computing_structure_refinement 'SHELXL-97 (Sheldrick, 1997)'
_computing_structure_solution ?
_diffrn_ambient_temperature 155(2)
_diffrn_detector_area_resol_mean ?
_diffrn_measured_fraction_theta_full 0.935
_diffrn_measured_fraction_theta_max 0.935
_diffrn_measurement_device_type 'Bruker Smart CCD'
_diffrn_measurement_method w-scan
_diffrn_radiation_monochromator graphite
_diffrn_radiation_source 'fine-focus sealed tube'
_diffrn_radiation_type MoK\a
_diffrn_radiation_wavelength 0.71073
_diffrn_reflns_av_R_equivalents 0.0517
_diffrn_reflns_av_sigmaI/netI 0.0268
_diffrn_reflns_limit_h_max 4
_diffrn_reflns_limit_h_min -5
_diffrn_reflns_limit_k_max 5
_diffrn_reflns_limit_k_min -2
_diffrn_reflns_limit_l_max 25
_diffrn_reflns_limit_l_min -22
_diffrn_reflns_number 855
_diffrn_reflns_theta_full 27.71
_diffrn_reflns_theta_max 27.71
_diffrn_reflns_theta_min 2.04
_diffrn_standards_decay_% ?
_diffrn_standards_interval_count ?
_diffrn_standards_interval_time ?
_diffrn_standards_number 0
_exptl_absorpt_coefficient_mu 53.183
_exptl_absorpt_correction_T_max 0.43354
_exptl_absorpt_correction_T_min 0.12729
_exptl_absorpt_correction_type analytical
_exptl_absorpt_process_details 'Gaussian face-indexed absorption correction'
_exptl_crystal_colour Black
_exptl_crystal_density_diffrn 8.739
_exptl_crystal_density_meas ?
_exptl_crystal_density_method 'not measured'
_exptl_crystal_description 'truncated parallelepiped'
_exptl_crystal_F_000 720
_exptl_crystal_size_max 0.07
_exptl_crystal_size_mid 0.02
_exptl_crystal_size_min 0.02
_refine_diff_density_max 2.159
_refine_diff_density_min -2.179
_refine_diff_density_rms 0.371
_refine_ls_extinction_coef 0.0055(4)
_refine_ls_extinction_expression Fc^*^=kFc[1+0.001xFc^2^\l^3^/sin(2\q)]^-1/4^
_refine_ls_extinction_method SHELXL
_refine_ls_goodness_of_fit_ref 1.285
_refine_ls_hydrogen_treatment ?
_refine_ls_matrix_type full
_refine_ls_number_parameters 15
_refine_ls_number_reflns 143
_refine_ls_number_restraints 0
_refine_ls_restrained_S_all 1.285
_refine_ls_R_factor_all 0.0264
_refine_ls_R_factor_gt 0.0233
_refine_ls_shift/su_max 0.000
_refine_ls_shift/su_mean 0.000
_refine_ls_structure_factor_coef Fsqd
_refine_ls_weighting_details 'calc w=1/[\s^2^(Fo^2^)+(0.0067P)^2^+13.7720P] where P=(Fo^2^+2Fc^2^)/3'
_refine_ls_weighting_scheme calc
_refine_ls_wR_factor_gt 0.0444
_refine_ls_wR_factor_ref 0.0454
_reflns_number_gt 135
_reflns_number_total 143
_reflns_threshold_expression >2sigma(I)
_cod_depositor_comments
;
The following automatic conversions were performed:
'_symmetry_cell_setting' value 'Tetragonal' changed to 'tetragonal'
according to '/home/saulius/struct/CIF-dictionaries/cif_core.dic'
dictionary named 'cif_core.dic' version 2.4.1 from
2010-06-29.

'_exptl_absorpt_correction_type' value 'Analytical' changed
to 'analytical' according to
'/home/saulius/struct/CIF-dictionaries/cif_core.dic' dictionary named
'cif_core.dic' version 2.4.1 from 2010-06-29.

Automatic conversion script
Id: cif_fix_enum 1527 2010-12-29 10:47:43Z saulius 

Fixing incorrect cif tag. _atom_site_type_symbol symbol was changed to 
_atom_site_Wyckoff_symbol. For the correct values, the
original paper at
http://www.sciencedirect.com/science/article/pii/S0022459601993594# was
consulted (DOI 10.1006/jssc.2001.9359).

Antanas Vaitkus
2013-03-08

Correcting multiplicities.
Saulius Gra\<zulis
2013-03-29
;

loop_
_cod_entry_issue_id
_cod_entry_issue_origin
_cod_entry_issue_severity
_cod_entry_issue_description
_cod_entry_issue_author
_cod_entry_issue_date
1 original warning
; Wyckoff letter (4e) for N2 seems to be incorrect, it should be 8g
  from the given coordinates, although the original publication (DOI
  10.1006/jssc.2001.9359) lists all nitrogen atoms at 4e.

  The coordinates seem to be correct; changing N2 coordinates from the
  reported (0, 1/2, z) to (0, 0, z) as required for 4e position gives
  summary formula different from the reported one, and moves the La
  and N atoms too close to each other.
;
'Saulius Gra\<zulis' 2013-03-29

_cod_original_sg_symbol_H-M I4/mmm
_cod_database_code 1004017

loop_
_symmetry_equiv_pos_as_xyz
'x, y, z'
'-x, -y, z'
'-y, x, z'
'y, -x, z'
'-x, y, -z'
'x, -y, -z'
'y, x, -z'
'-y, -x, -z'
'x+1/2, y+1/2, z+1/2'
'-x+1/2, -y+1/2, z+1/2'
'-y+1/2, x+1/2, z+1/2'
'y+1/2, -x+1/2, z+1/2'
'-x+1/2, y+1/2, -z+1/2'
'x+1/2, -y+1/2, -z+1/2'
'y+1/2, x+1/2, -z+1/2'
'-y+1/2, -x+1/2, -z+1/2'
'-x, -y, -z'
'x, y, -z'
'y, -x, -z'
'-y, x, -z'
'x, -y, z'
'-x, y, z'
'-y, -x, z'
'y, x, z'
'-x+1/2, -y+1/2, -z+1/2'
'x+1/2, y+1/2, -z+1/2'
'y+1/2, -x+1/2, -z+1/2'
'-y+1/2, x+1/2, -z+1/2'
'x+1/2, -y+1/2, z+1/2'
'-x+1/2, y+1/2, z+1/2'
'-y+1/2, -x+1/2, z+1/2'
'y+1/2, x+1/2, z+1/2'

loop_
_atom_site_label
_atom_site_Wyckoff_symbol
_atom_site_fract_x
_atom_site_fract_y
_atom_site_fract_z
_atom_site_U_iso_or_equiv
_atom_site_adp_type
_atom_site_occupancy
_atom_site_symmetry_multiplicity
_atom_site_calc_flag
_atom_site_refinement_flags
_atom_site_disorder_assembly
_atom_site_disorder_group
Ta1 e 0.0000 0.0000 0.39969(4) 0.0019(4) Uani 0.984(6) 4 d SP . .
Ce1 a 0.0000 0.0000 0.0000 0.0028(5) Uani 1 2 d S . .
Ce2 e 0.0000 0.0000 0.81853(6) 0.0047(5) Uani 1 4 d S . .
N1 e 0.0000 0.0000 0.3021(10) 0.018(5) Uiso 1 4 d S . .
N2 e 0.0000 0.5000 0.4153(6) 0.012(3) Uiso 1 4 d S . .

loop_
_atom_site_aniso_label
_atom_site_aniso_U_11
_atom_site_aniso_U_22
_atom_site_aniso_U_33
_atom_site_aniso_U_23
_atom_site_aniso_U_13
_atom_site_aniso_U_12
Ta1 0.0014(4) 0.0014(4) 0.0030(5) 0.000 0.000 0.000
Ce1 0.0037(6) 0.0037(6) 0.0010(7) 0.000 0.000 0.000
Ce2 0.0054(6) 0.0054(6) 0.0032(6) 0.000 0.000 0.000

loop_
_atom_type_symbol
_atom_type_description
_atom_type_scat_dispersion_real
_atom_type_scat_dispersion_imag
_atom_type_scat_source
N N 0.0061 0.0033 'International Tables Vol C Tables 4.2.6.8 and 6.1.1.4'
Ce Ce -0.2486 2.6331 'International Tables Vol C Tables 4.2.6.8 and 6.1.1.4'
Ta Ta -0.7052 6.5227 'International Tables Vol C Tables 4.2.6.8 and 6.1.1.4'
